data_7239739
loop_
_publ_author_name
'Xiao, Zufeng'
'Yang, Weiping'
'Luo, Jia'
'Guo, Rong'
'Zeng, Rong'
'Ji, Lingbo'
'Li, Wei'
'Wang, Wei'

_publ_section_title
;
 Weak intermolecular interaction directed assembly of calix[4]arene
 derivatives
;
_journal_issue 46
_journal_name_full CrystEngComm
_journal_page_first 7114
_journal_paper_doi 10.1039/C9CE01286A
_journal_volume 21
_journal_year 2019
_chemical_formula_sum 'C44 H32 O8'
_chemical_formula_weight 688.69
_space_group_crystal_system orthorhombic
_space_group_IT_number 61
_space_group_name_Hall '-P 2ac 2ab'
_space_group_name_H-M_alt 'P b c a'
_atom_sites_solution_hydrogens geom
_audit_creation_method SHELXL-2018/3
_audit_update_record
;
2019-10-03 deposited with the CCDC.	2019-10-25 downloaded from the CCDC.
;
_cell_angle_alpha 90
_cell_angle_beta 90
_cell_angle_gamma 90
_cell_formula_units_Z 16
_cell_length_a 17.7822(6)
_cell_length_b 17.782(2)
_cell_length_c 43.6870(13)
_cell_measurement_reflns_used 2700
_cell_measurement_temperature 298(2)
_cell_measurement_theta_max 25.1
_cell_measurement_theta_min 2.2
_cell_volume 13814.0(17)
_computing_cell_refinement 'Bruker SAINT'
_computing_data_collection 'Bruker APEX2'
_computing_data_reduction 'Bruker SAINT'
_computing_molecular_graphics 'Bruker SHELXTL'
_computing_publication_material 'Bruker SHELXTL'
_computing_structure_refinement 'SHELXL-2018/3 (Sheldrick, 2018)'
_computing_structure_solution 'SHELXS-97 (Sheldrick, 1990)'
_diffrn_ambient_temperature 298(2)
_diffrn_measured_fraction_theta_full 0.995
_diffrn_measured_fraction_theta_max 0.995
_diffrn_measurement_device_type 'Bruker APEX-II CCD'
_diffrn_measurement_method '\f and \w scans'
_diffrn_radiation_type MoK\a
_diffrn_radiation_wavelength 0.71073
_diffrn_reflns_av_R_equivalents 0.1968
_diffrn_reflns_av_unetI/netI 0.0998
_diffrn_reflns_Laue_measured_fraction_full 0.995
_diffrn_reflns_Laue_measured_fraction_max 0.995
_diffrn_reflns_limit_h_max 21
_diffrn_reflns_limit_h_min -21
_diffrn_reflns_limit_k_max 21
_diffrn_reflns_limit_k_min -19
_diffrn_reflns_limit_l_max 52
_diffrn_reflns_limit_l_min -52
_diffrn_reflns_number 96176
_diffrn_reflns_point_group_measured_fraction_full 0.995
_diffrn_reflns_point_group_measured_fraction_max 0.995
_diffrn_reflns_theta_full 25.098
_diffrn_reflns_theta_max 25.098
_diffrn_reflns_theta_min 0.932
_diffrn_standards_number 0
_exptl_absorpt_coefficient_mu 0.091
_exptl_absorpt_correction_T_max 0.94
_exptl_absorpt_correction_T_min 0.91
_exptl_absorpt_correction_type multi-scan
_exptl_absorpt_process_details sadabs
_exptl_crystal_colour colourless
_exptl_crystal_density_diffrn 1.325
_exptl_crystal_density_method 'not measured'
_exptl_crystal_description block
_exptl_crystal_F_000 5760
_exptl_crystal_size_max 0.100
_exptl_crystal_size_mid 0.050
_exptl_crystal_size_min 0.020
_refine_diff_density_max 0.233
_refine_diff_density_min -0.204
_refine_diff_density_rms 0.044
_refine_ls_extinction_method none
_refine_ls_goodness_of_fit_ref 1.050
_refine_ls_hydrogen_treatment constr
_refine_ls_matrix_type full
_refine_ls_number_parameters 975
_refine_ls_number_reflns 12234
_refine_ls_number_restraints 32
_refine_ls_restrained_S_all 1.049
_refine_ls_R_factor_all 0.1834
_refine_ls_R_factor_gt 0.0570
_refine_ls_shift/su_max 0.033
_refine_ls_shift/su_mean 0.001
_refine_ls_structure_factor_coef Fsqd
_refine_ls_weighting_details 'w=1/[\s^2^(Fo^2^)+(0.0067P)^2^] where P=(Fo^2^+2Fc^2^)/3'
_refine_ls_weighting_scheme calc
_refine_ls_wR_factor_gt 0.0714
_refine_ls_wR_factor_ref 0.0841
_reflns_Friedel_coverage 0.000
_reflns_number_gt 4930
_reflns_number_total 12234
_reflns_threshold_expression 'I > 2\s(I)'
_cod_data_source_file c9ce01286a2.cif
_cod_data_source_block 17
_cod_original_cell_volume 13814.1(17)
_cod_database_code 7239739
_shelx_shelxl_version_number 2018/3
_shelx_space_group_comment
;
The symmetry employed for this shelxl refinement is uniquely defined
by the following loop, which should always be used as a source of
symmetry information in preference to the above space-group names.
They are only intended as comments.
;
_shelx_estimated_absorpt_t_min 0.991
_shelx_estimated_absorpt_t_max 0.998

loop_
_space_group_symop_operation_xyz
'x, y, z'
'-x+1/2, -y, z+1/2'
'-x, y+1/2, -z+1/2'
'x+1/2, -y+1/2, -z'
'-x, -y, -z'
'x-1/2, y, -z-1/2'
'x, -y-1/2, z-1/2'
'-x-1/2, y-1/2, z'

loop_
_atom_site_label
_atom_site_type_symbol
_atom_site_fract_x
_atom_site_fract_y
_atom_site_fract_z
_atom_site_U_iso_or_equiv
_atom_site_adp_type
_atom_site_occupancy
_atom_site_site_symmetry_order
_atom_site_calc_flag
_atom_site_refinement_flags_posn
_atom_site_refinement_flags_adp
_atom_site_refinement_flags_occupancy
_atom_site_disorder_assembly
_atom_site_disorder_group
O1 O -0.01706(11) 0.25032(10) 0.83073(4) 0.0425(5) Uani 1 1 d . . . . .
O2 O -0.13094(12) 0.19884(12) 0.82593(5) 0.0672(7) Uani 1 1 d . . . . .
O3 O 0.08976(11) 0.42337(10) 0.88690(4) 0.0535(6) Uani 1 1 d . . . . .
H3 H 0.048193 0.411227 0.893351 0.080 Uiso 1 1 calc R U . . .
O4 O 0.03035(16) 0.46839(15) 0.74431(6) 0.0970(9) Uani 1 1 d . . . . .
O5 O 0.24876(11) 0.31183(10) 0.83121(4) 0.0448(5) Uani 1 1 d . . . . .
O6 O 0.36239(13) 0.36245(13) 0.82401(5) 0.0745(8) Uani 1 1 d . . . . .
O7 O 0.14101(11) 0.15219(11) 0.89392(4) 0.0607(6) Uani 1 1 d . . . . .
H7 H 0.182459 0.165521 0.900107 0.091 Uiso 1 1 calc R U . . .
O8 O 0.20803(16) 0.08159(15) 0.75396(6) 0.0999(9) Uani 1 1 d . . . . .
O9 O -0.03106(11) 0.24601(10) 1.14268(4) 0.0556(6) Uani 1 1 d . . . . .
H9 H -0.034292 0.202466 1.148714 0.083 Uiso 1 1 calc R U . . .
O11 O 0.10040(10) 0.09213(10) 1.07768(4) 0.0382(5) Uani 1 1 d . . . . .
O12 O 0.09986(14) -0.03404(12) 1.07270(5) 0.0790(8) Uani 1 1 d . . . . .
O13 O 0.26284(11) 0.21013(10) 1.13862(4) 0.0539(6) Uani 1 1 d . . . . .
H13A H 0.267019 0.251644 1.146610 0.081 Uiso 1 1 calc R U . . .
O15 O 0.12742(10) 0.37433(10) 1.08388(4) 0.0414(5) Uani 1 1 d . . . . .
O16 O 0.10713(13) 0.49901(12) 1.08081(5) 0.0711(8) Uani 1 1 d . . . . .
C1 C -0.04276(16) 0.32398(16) 0.87528(6) 0.0376(8) Uani 1 1 d . . . . .
C2 C -0.02626(16) 0.25383(17) 0.86273(6) 0.0379(8) Uani 1 1 d . . . . .
C3 C -0.01554(15) 0.18959(16) 0.88035(7) 0.0391(8) Uani 1 1 d . . . . .
C4 C -0.02375(16) 0.19719(17) 0.91189(7) 0.0469(9) Uani 1 1 d . . . . .
H4 H -0.017552 0.155138 0.924289 0.056 Uiso 1 1 calc R U . . .
C5 C -0.04073(17) 0.26495(18) 0.92518(7) 0.0494(9) Uani 1 1 d . . . . .
H5 H -0.045432 0.268668 0.946324 0.059 Uiso 1 1 calc R U . . .
C6 C -0.05083(15) 0.32783(17) 0.90691(6) 0.0440(8) Uani 1 1 d . . . . .
H6 H -0.063249 0.373497 0.915977 0.053 Uiso 1 1 calc R U . . .
C7 C -0.05097(16) 0.39486(15) 0.85552(6) 0.0446(8) Uani 1 1 d . . . . .
H7A H -0.089138 0.385723 0.840105 0.053 Uiso 1 1 calc R U . . .
H7B H -0.068560 0.435685 0.868392 0.053 Uiso 1 1 calc R U . . .
C8 C 0.02032(18) 0.41939(15) 0.83976(7) 0.0399(8) Uani 1 1 d . . . . .
C9 C 0.08689(19) 0.43070(15) 0.85559(6) 0.0402(8) Uani 1 1 d . . . . .
C10 C 0.15279(19) 0.45103(15) 0.84132(7) 0.0438(8) Uani 1 1 d . . . . .
C11 C 0.15057(19) 0.46434(15) 0.81037(7) 0.0515(9) Uani 1 1 d . . . . .
H11 H 0.194443 0.479162 0.800476 0.062 Uiso 1 1 calc R U . . .
C12 C 0.0857(2) 0.45650(16) 0.79347(7) 0.0479(9) Uani 1 1 d . . . . .
C13 C 0.02127(18) 0.43346(15) 0.80861(7) 0.0452(9) Uani 1 1 d . . . . .
H13 H -0.022847 0.427240 0.797458 0.054 Uiso 1 1 calc R U . . .
C14 C 0.0857(2) 0.47117(19) 0.76048(8) 0.0729(12) Uani 1 1 d . . . . .
H14 H 0.131221 0.483482 0.751312 0.087 Uiso 1 1 calc R U . . .
C15 C 0.22442(17) 0.45759(15) 0.85951(7) 0.0532(9) Uani 1 1 d . . . . .
H15A H 0.219184 0.498875 0.873865 0.064 Uiso 1 1 calc R U . . .
H15B H 0.265094 0.470145 0.845626 0.064 Uiso 1 1 calc R U . . .
C16 C 0.24612(16) 0.38695(18) 0.87726(7) 0.0446(8) Uani 1 1 d . . . . .
C17 C 0.25314(17) 0.38985(19) 0.90890(7) 0.0564(9) Uani 1 1 d . . . . .
H17 H 0.247211 0.435468 0.919030 0.068 Uiso 1 1 calc R U . . .
C18 C 0.26892(17) 0.3253(2) 0.92553(7) 0.0594(10) Uani 1 1 d . . . . .
H18 H 0.273269 0.327982 0.946713 0.071 Uiso 1 1 calc R U . . .
C19 C 0.27826(17) 0.25705(19) 0.91086(7) 0.0548(9) Uani 1 1 d . . . . .
H19 H 0.288285 0.214157 0.922334 0.066 Uiso 1 1 calc R U . . .
C20 C 0.27287(16) 0.25165(17) 0.87930(7) 0.0429(8) Uani 1 1 d . . . . .
C21 C 0.25755(16) 0.31731(18) 0.86326(6) 0.0402(8) Uani 1 1 d . . . . .
C22 C 0.28194(17) 0.17628(16) 0.86333(7) 0.0531(9) Uani 1 1 d . . . . .
H22A H 0.321856 0.180709 0.848301 0.064 Uiso 1 1 calc R U . . .
H22B H 0.297770 0.139372 0.878353 0.064 Uiso 1 1 calc R U . . .
C23 C 0.21196(18) 0.14701(15) 0.84737(7) 0.0427(8) Uani 1 1 d . . . . .
C24 C 0.14454(19) 0.13878(15) 0.86273(7) 0.0445(8) Uani 1 1 d . . . . .
C25 C 0.07955(17) 0.11573(15) 0.84863(7) 0.0420(8) Uani 1 1 d . . . . .
C26 C 0.08331(19) 0.09657(15) 0.81809(7) 0.0499(9) Uani 1 1 d . . . . .
H26 H 0.040103 0.079912 0.808197 0.060 Uiso 1 1 calc R U . . .
C27 C 0.1492(2) 0.10151(17) 0.80200(7) 0.0508(9) Uani 1 1 d . . . . .
C28 C 0.21252(18) 0.12795(16) 0.81687(7) 0.0509(9) Uani 1 1 d . . . . .
H28 H 0.257012 0.133022 0.805878 0.061 Uiso 1 1 calc R U . . .
C29 C 0.1520(2) 0.08074(19) 0.76957(8) 0.0754(12) Uani 1 1 d . . . . .
H29 H 0.107308 0.065812 0.760318 0.091 Uiso 1 1 calc R U . . .
C30 C 0.00672(16) 0.11362(15) 0.86596(6) 0.0491(9) Uani 1 1 d . . . . .
H30A H 0.010622 0.076306 0.882083 0.059 Uiso 1 1 calc R U . . .
H30B H -0.032971 0.097713 0.852178 0.059 Uiso 1 1 calc R U . . .
C31 C 0.3051(2) 0.33821(18) 0.81341(7) 0.0500(9) Uani 1 1 d . . . . .
C32 C 0.28677(18) 0.33456(17) 0.78030(7) 0.0450(8) Uani 1 1 d . . . . .
C33 C 0.22809(19) 0.29309(18) 0.76942(7) 0.0625(10) Uani 1 1 d . . . . .
H33 H 0.196920 0.267441 0.782950 0.075 Uiso 1 1 calc R U . . .
C34 C 0.2149(2) 0.2892(2) 0.73840(9) 0.0827(12) Uani 1 1 d . . . . .
H34 H 0.176971 0.258226 0.730933 0.099 Uiso 1 1 calc R U . . .
C35 C 0.2575(3) 0.3306(3) 0.71855(9) 0.0893(15) Uani 1 1 d . . . . .
H35 H 0.247272 0.329275 0.697680 0.107 Uiso 1 1 calc R U . . .
C36 C 0.3148(2) 0.3737(2) 0.72933(9) 0.0889(14) Uani 1 1 d . . . . .
H36 H 0.343325 0.402204 0.715766 0.107 Uiso 1 1 calc R U . . .
C37 C 0.33126(19) 0.37552(19) 0.76041(8) 0.0675(11) Uani 1 1 d . . . . .
H37 H 0.371450 0.403783 0.767706 0.081 Uiso 1 1 calc R U . . .
C38 C -0.07358(19) 0.22016(17) 0.81413(7) 0.0448(9) Uani 1 1 d . . . . .
C39 C -0.05815(18) 0.21780(17) 0.78113(7) 0.0445(9) Uani 1 1 d . . . . .
C40 C -0.00048(19) 0.25792(18) 0.76830(7) 0.0621(10) Uani 1 1 d . . . . .
H40 H 0.032112 0.285205 0.780704 0.075 Uiso 1 1 calc R U . . .
C41 C 0.0093(2) 0.2579(2) 0.73698(9) 0.0875(13) Uani 1 1 d . . . . .
H41 H 0.046958 0.286932 0.728138 0.105 Uiso 1 1 calc R U . . .
C42 C -0.0366(3) 0.2150(3) 0.71902(9) 0.0880(15) Uani 1 1 d . . . . .
H42 H -0.029221 0.214085 0.697949 0.106 Uiso 1 1 calc R U . . .
C43 C -0.0926(3) 0.1740(2) 0.73153(9) 0.0854(13) Uani 1 1 d . . . . .
H43 H -0.123060 0.144434 0.719064 0.102 Uiso 1 1 calc R U . . .
C44 C -0.10497(19) 0.17558(19) 0.76280(8) 0.0688(11) Uani 1 1 d . . . . .
H44 H -0.144449 0.148469 0.771350 0.083 Uiso 1 1 calc R U . . .
C45 C -0.03902(15) 0.18165(17) 1.09395(7) 0.0380(8) Uani 1 1 d . . . . .
C46 C -0.04446(16) 0.18977(18) 1.06276(7) 0.0459(9) Uani 1 1 d . . . . .
H46 H -0.048205 0.146942 1.050633 0.055 Uiso 1 1 calc R U . . .
C47 C -0.04456(17) 0.26028(19) 1.04867(7) 0.0471(9) Uani 1 1 d D . . . .
C48 C -0.03554(16) 0.32422(18) 1.06699(7) 0.0475(9) Uani 1 1 d . . . . .
H48 H -0.034720 0.371355 1.057773 0.057 Uiso 1 1 calc R U . . .
C49 C -0.02790(16) 0.31928(17) 1.09802(7) 0.0412(8) Uani 1 1 d . . . . .
C50 C -0.03270(16) 0.24712(18) 1.11143(7) 0.0425(8) Uani 1 1 d . . . . .
C52 C -0.03810(16) 0.10362(15) 1.10872(6) 0.0446(8) Uani 1 1 d . . . . .
H52A H -0.079630 0.100020 1.123039 0.054 Uiso 1 1 calc R U . . .
H52B H -0.045865 0.066031 1.092941 0.054 Uiso 1 1 calc R U . . .
C53 C 0.03391(18) 0.08642(14) 1.12532(7) 0.0383(8) Uani 1 1 d . . . . .
C54 C 0.10152(18) 0.08270(14) 1.10997(6) 0.0356(8) Uani 1 1 d . . . . .
C55 C 0.16902(18) 0.07258(15) 1.12434(7) 0.0386(8) Uani 1 1 d . . . . .
C56 C 0.16762(19) 0.06061(15) 1.15582(7) 0.0493(9) Uani 1 1 d . . . . .
H56 H 0.212506 0.052162 1.166188 0.059 Uiso 1 1 calc R U . . .
C57 C 0.1012(2) 0.06105(16) 1.17186(7) 0.0550(10) Uani 1 1 d . . . . .
H57 H 0.101120 0.051976 1.192827 0.066 Uiso 1 1 calc R U . . .
C58 C 0.03498(19) 0.07491(15) 1.15687(7) 0.0479(9) Uani 1 1 d . . . . .
H58 H -0.009769 0.076648 1.167863 0.057 Uiso 1 1 calc R U . . .
C59 C 0.24184(16) 0.07552(15) 1.10714(7) 0.0508(9) Uani 1 1 d . . . . .
H59A H 0.242072 0.035768 1.091938 0.061 Uiso 1 1 calc R U . . .
H59B H 0.282707 0.065771 1.121303 0.061 Uiso 1 1 calc R U . . .
C60 C 0.25630(16) 0.15024(17) 1.09118(7) 0.0411(8) Uani 1 1 d . . . . .
C61 C 0.26309(16) 0.21780(18) 1.10757(7) 0.0400(8) Uani 1 1 d . . . . .
C62 C 0.26982(16) 0.28830(17) 1.09356(7) 0.0410(8) Uani 1 1 d . . . . .
C63 C 0.27638(16) 0.28905(18) 1.06219(7) 0.0508(9) Uani 1 1 d . . . . .
H63 H 0.282691 0.334757 1.052164 0.061 Uiso 1 1 calc R U . . .
C64 C 0.27380(18) 0.2232(2) 1.04510(7) 0.0534(10) Uani 1 1 d D . . . .
C65 C 0.26269(16) 0.15475(19) 1.05979(7) 0.0501(9) Uani 1 1 d . . . . .
H65 H 0.259499 0.111032 1.048177 0.060 Uiso 1 1 calc R U . . .
O10 O -0.0555(3) 0.3240(4) 1.00073(13) 0.080(2) Uani 0.516(9) 1 d D . P A 1
O14 O 0.2894(4) 0.2774(5) 0.99709(14) 0.105(3) Uani 0.563(13) 1 d D . P B 1
C51 C -0.054(2) 0.2628(8) 1.01510(19) 0.060(9) Uani 0.516(9) 1 d D U P A 1
H51 H -0.059563 0.218018 1.004333 0.072 Uiso 0.516(9) 1 calc R U P A 1
C66 C 0.2797(19) 0.2170(8) 1.01144(19) 0.078(7) Uani 0.563(13) 1 d D U P B 1
H66 H 0.276373 0.170959 1.001457 0.093 Uiso 0.563(13) 1 calc R U P B 1
O10' O -0.0548(4) 0.2157(4) 0.99852(16) 0.093(3) Uani 0.484(9) 1 d D . P A 2
O14' O 0.2816(5) 0.1799(5) 0.9929(2) 0.104(4) Uani 0.437(13) 1 d D . P B 2
C51' C -0.048(3) 0.2725(9) 1.0153(2) 0.064(10) Uani 0.484(9) 1 d D U P A 2
H51' H -0.045641 0.320601 1.007009 0.077 Uiso 0.484(9) 1 calc R U P A 2
C66' C 0.283(2) 0.2340(10) 1.0116(2) 0.057(8) Uani 0.437(13) 1 d D U P B 2
H66' H 0.289387 0.282524 1.004122 0.068 Uiso 0.437(13) 1 calc R U P B 2
C67 C 0.26955(16) 0.36196(15) 1.11169(7) 0.0486(9) Uani 1 1 d . . . . .
H67A H 0.312059 0.361782 1.125608 0.058 Uiso 1 1 calc R U . . .
H67B H 0.276571 0.403383 1.097533 0.058 Uiso 1 1 calc R U . . .
C68 C 0.19939(18) 0.37580(15) 1.12978(7) 0.0417(8) Uani 1 1 d . . . . .
C69 C 0.12973(18) 0.38028(15) 1.11614(6) 0.0368(8) Uani 1 1 d . . . . .
C70 C 0.06409(18) 0.38855(15) 1.13249(7) 0.0414(8) Uani 1 1 d . . . . .
C71 C 0.0707(2) 0.39634(16) 1.16389(7) 0.0560(10) Uani 1 1 d . . . . .
H71 H 0.027307 0.402197 1.175563 0.067 Uiso 1 1 calc R U . . .
C72 C 0.1392(2) 0.39568(18) 1.17836(8) 0.0640(11) Uani 1 1 d . . . . .
H72 H 0.142562 0.403432 1.199366 0.077 Uiso 1 1 calc R U . . .
C73 C 0.2024(2) 0.38344(16) 1.16133(7) 0.0560(10) Uani 1 1 d . . . . .
H73 H 0.248645 0.380141 1.171158 0.067 Uiso 1 1 calc R U . . .
C74 C 0.10171(18) 0.02714(19) 1.06095(7) 0.0449(9) Uani 1 1 d . . . . .
C75 C 0.10753(17) 0.04114(18) 1.02775(7) 0.0432(9) Uani 1 1 d . . . . .
C76 C 0.1216(2) -0.02027(19) 1.00940(8) 0.0800(13) Uani 1 1 d . . . . .
H76 H 0.125431 -0.067901 1.018057 0.096 Uiso 1 1 calc R U . . .
C77 C 0.1299(2) -0.0113(2) 0.97821(9) 0.1017(16) Uani 1 1 d . . . . .
H77 H 0.141237 -0.052547 0.965967 0.122 Uiso 1 1 calc R U . . .
C78 C 0.1215(3) 0.0580(3) 0.96533(9) 0.1057(16) Uani 1 1 d . . . . .
H78 H 0.125988 0.063589 0.944243 0.127 Uiso 1 1 calc R U . . .
C79 C 0.1066(2) 0.1197(2) 0.98328(9) 0.0927(14) Uani 1 1 d . . . . .
H79 H 0.100660 0.166791 0.974317 0.111 Uiso 1 1 calc R U . . .
C80 C 0.10022(18) 0.1118(2) 1.01481(7) 0.0629(10) Uani 1 1 d . . . . .
H80 H 0.091152 0.153511 1.027096 0.076 Uiso 1 1 calc R U . . .
C81 C 0.11689(17) 0.43932(19) 1.06806(7) 0.0432(8) Uani 1 1 d . . . . .
C82 C 0.11730(17) 0.4294(2) 1.03449(7) 0.0482(9) Uani 1 1 d . . . . .
C83 C 0.12396(17) 0.3595(2) 1.02089(7) 0.0610(10) Uani 1 1 d . . . . .
H83 H 0.129117 0.316581 1.032844 0.073 Uiso 1 1 calc R U . . .
C84 C 0.1229(2) 0.3542(3) 0.98919(9) 0.0870(13) Uani 1 1 d . . . . .
H84 H 0.127816 0.307516 0.979795 0.104 Uiso 1 1 calc R U . . .
C85 C 0.1146(2) 0.4175(3) 0.97181(10) 0.1062(17) Uani 1 1 d . . . . .
H85 H 0.113160 0.413495 0.950586 0.127 Uiso 1 1 calc R U . . .
C86 C 0.1083(3) 0.4866(3) 0.98528(10) 0.132(2) Uani 1 1 d . . . . .
H86 H 0.102933 0.529363 0.973228 0.158 Uiso 1 1 calc R U . . .
C87 C 0.1099(2) 0.4929(2) 1.01671(9) 0.0906(14) Uani 1 1 d . . . . .
H87 H 0.105984 0.539889 1.025885 0.109 Uiso 1 1 calc R U . . .
C88 C -0.01213(16) 0.38893(15) 1.11736(7) 0.0473(8) Uani 1 1 d . . . . .
H88A H -0.015952 0.433096 1.104419 0.057 Uiso 1 1 calc R U . . .
H88B H -0.050478 0.392929 1.133062 0.057 Uiso 1 1 calc R U . . .

loop_
_atom_site_aniso_label
_atom_site_aniso_U_11
_atom_site_aniso_U_22
_atom_site_aniso_U_33
_atom_site_aniso_U_23
_atom_site_aniso_U_13
_atom_site_aniso_U_12
O1 0.0415(14) 0.0548(14) 0.0312(13) -0.0049(10) 0.0044(11) -0.0095(11)
O2 0.0485(17) 0.096(2) 0.0576(16) -0.0109(13) 0.0068(13) -0.0186(14)
O3 0.0513(15) 0.0671(16) 0.0422(14) 0.0023(10) 0.0015(11) -0.0083(12)
O4 0.100(2) 0.140(3) 0.0504(19) 0.0145(16) -0.0033(16) -0.007(2)
O5 0.0406(14) 0.0578(15) 0.0360(13) 0.0008(10) -0.0037(11) -0.0081(11)
O6 0.0476(16) 0.119(2) 0.0569(16) -0.0003(14) -0.0055(13) -0.0288(15)
O7 0.0501(15) 0.0849(18) 0.0470(15) 0.0019(12) -0.0040(12) -0.0111(12)
O8 0.108(2) 0.127(2) 0.0640(19) -0.0228(16) 0.0238(17) -0.012(2)
O9 0.0794(17) 0.0439(14) 0.0436(15) 0.0010(10) 0.0087(12) -0.0003(12)
O11 0.0433(14) 0.0350(13) 0.0364(12) 0.0032(10) 0.0035(10) 0.0034(10)
O12 0.141(3) 0.0399(15) 0.0563(16) 0.0052(12) 0.0041(15) -0.0120(16)
O13 0.0703(17) 0.0438(14) 0.0477(15) 0.0008(10) -0.0027(12) -0.0009(12)
O15 0.0455(14) 0.0390(14) 0.0398(13) 0.0020(10) -0.0017(10) 0.0048(11)
O16 0.113(2) 0.0386(15) 0.0617(16) -0.0028(12) -0.0056(15) 0.0045(15)
C1 0.034(2) 0.045(2) 0.034(2) 0.0010(15) 0.0053(15) -0.0021(17)
C2 0.034(2) 0.047(2) 0.033(2) -0.0044(16) 0.0049(15) -0.0043(17)
C3 0.035(2) 0.036(2) 0.047(2) 0.0005(16) 0.0105(16) -0.0104(16)
C4 0.047(2) 0.048(2) 0.046(2) 0.0108(16) 0.0048(17) -0.0088(18)
C5 0.050(2) 0.058(2) 0.041(2) -0.0019(18) 0.0100(17) -0.008(2)
C6 0.045(2) 0.046(2) 0.041(2) -0.0057(16) 0.0042(16) 0.0015(17)
C7 0.040(2) 0.049(2) 0.045(2) 0.0028(16) 0.0056(16) 0.0068(17)
C8 0.044(2) 0.038(2) 0.038(2) 0.0010(14) 0.0022(17) 0.0082(17)
C9 0.053(2) 0.034(2) 0.033(2) 0.0030(14) 0.0034(18) 0.0015(18)
C10 0.047(2) 0.035(2) 0.049(2) 0.0067(15) 0.0011(19) -0.0009(17)
C11 0.056(3) 0.041(2) 0.058(2) 0.0086(17) 0.015(2) 0.0002(19)
C12 0.065(3) 0.042(2) 0.037(2) 0.0071(15) 0.006(2) 0.0024(19)
C13 0.052(2) 0.042(2) 0.041(2) 0.0013(15) -0.0030(18) 0.0076(18)
C14 0.088(3) 0.081(3) 0.050(3) 0.009(2) 0.007(2) -0.003(3)
C15 0.053(2) 0.044(2) 0.062(2) -0.0012(17) 0.0009(19) -0.0087(18)
C16 0.035(2) 0.049(2) 0.049(2) 0.0033(18) -0.0031(17) -0.0091(18)
C17 0.048(2) 0.071(3) 0.049(2) -0.0125(19) 0.0003(18) -0.010(2)
C18 0.051(2) 0.093(3) 0.034(2) 0.001(2) -0.0005(18) -0.007(2)
C19 0.040(2) 0.073(3) 0.051(2) 0.0139(19) -0.0048(18) 0.003(2)
C20 0.032(2) 0.048(2) 0.048(2) 0.0051(17) -0.0058(16) -0.0009(18)
C21 0.035(2) 0.050(2) 0.035(2) 0.0017(17) -0.0026(16) -0.0086(17)
C22 0.042(2) 0.054(2) 0.064(2) 0.0070(18) -0.0025(18) 0.0051(19)
C23 0.041(2) 0.041(2) 0.046(2) 0.0039(16) 0.0046(18) 0.0036(17)
C24 0.060(3) 0.035(2) 0.039(2) 0.0007(15) 0.0015(19) -0.0001(18)
C25 0.038(2) 0.035(2) 0.053(2) -0.0001(16) 0.0073(18) -0.0042(17)
C26 0.054(3) 0.043(2) 0.053(2) -0.0054(16) -0.0071(19) -0.0037(18)
C27 0.060(3) 0.047(2) 0.046(2) -0.0052(17) 0.005(2) 0.0033(19)
C28 0.046(2) 0.047(2) 0.060(2) 0.0047(17) 0.0126(19) 0.0081(19)
C29 0.081(3) 0.079(3) 0.065(3) -0.017(2) 0.007(2) -0.008(2)
C30 0.056(2) 0.038(2) 0.053(2) 0.0037(16) 0.0058(18) -0.0080(18)
C31 0.047(3) 0.054(2) 0.048(2) 0.0026(17) 0.002(2) 0.000(2)
C32 0.044(2) 0.050(2) 0.041(2) 0.0013(17) 0.0009(18) 0.0086(18)
C33 0.065(3) 0.073(3) 0.048(2) 0.0036(18) -0.014(2) -0.001(2)
C34 0.093(3) 0.103(3) 0.052(3) -0.010(2) -0.018(3) 0.004(3)
C35 0.101(4) 0.118(4) 0.049(3) 0.006(3) -0.005(3) 0.045(3)
C36 0.092(4) 0.120(4) 0.055(3) 0.027(3) 0.026(2) 0.018(3)
C37 0.064(3) 0.081(3) 0.058(3) 0.011(2) 0.016(2) 0.003(2)
C38 0.042(2) 0.048(2) 0.044(2) -0.0024(16) 0.0008(19) 0.0026(19)
C39 0.047(2) 0.050(2) 0.037(2) -0.0078(16) 0.0005(18) 0.0037(18)
C40 0.056(3) 0.086(3) 0.044(2) -0.0043(19) 0.0115(19) 0.001(2)
C41 0.092(4) 0.111(4) 0.060(3) 0.004(2) 0.018(3) 0.007(3)
C42 0.113(4) 0.104(4) 0.047(3) -0.006(3) 0.002(3) 0.043(3)
C43 0.105(4) 0.092(4) 0.059(3) -0.028(2) -0.034(3) 0.022(3)
C44 0.067(3) 0.083(3) 0.057(3) -0.015(2) -0.010(2) 0.011(2)
C45 0.0287(19) 0.043(2) 0.042(2) -0.0051(16) 0.0027(15) 0.0024(16)
C46 0.034(2) 0.055(2) 0.049(2) -0.0036(17) -0.0038(16) 0.0035(18)
C47 0.038(2) 0.062(3) 0.041(2) 0.0062(19) -0.0041(17) 0.0006(19)
C48 0.036(2) 0.051(2) 0.056(2) 0.0167(18) -0.0049(17) 0.0047(18)
C49 0.029(2) 0.047(2) 0.047(2) -0.0003(17) -0.0010(16) 0.0077(17)
C50 0.040(2) 0.047(2) 0.041(2) 0.0051(17) 0.0053(16) 0.0064(18)
C52 0.039(2) 0.046(2) 0.049(2) -0.0060(16) 0.0052(17) -0.0030(17)
C53 0.045(2) 0.035(2) 0.036(2) 0.0026(14) -0.0001(17) -0.0025(16)
C54 0.043(2) 0.033(2) 0.0304(19) 0.0029(14) 0.0020(17) 0.0021(16)
C55 0.042(2) 0.0306(19) 0.043(2) 0.0052(15) 0.0012(17) 0.0036(16)
C56 0.053(3) 0.045(2) 0.050(2) 0.0040(16) -0.0122(19) 0.0096(18)
C57 0.077(3) 0.051(2) 0.037(2) 0.0029(16) -0.001(2) 0.002(2)
C58 0.054(3) 0.044(2) 0.045(2) 0.0022(16) 0.0130(18) -0.0011(18)
C59 0.044(2) 0.046(2) 0.062(2) -0.0001(17) 0.0004(19) 0.0029(17)
C60 0.032(2) 0.041(2) 0.050(2) -0.0013(17) 0.0042(16) 0.0019(16)
C61 0.032(2) 0.053(2) 0.035(2) 0.0019(17) 0.0005(15) 0.0022(17)
C62 0.033(2) 0.044(2) 0.045(2) 0.0082(17) 0.0034(16) 0.0001(17)
C63 0.038(2) 0.055(3) 0.059(2) 0.0155(19) 0.0070(18) 0.0058(19)
C64 0.040(2) 0.077(3) 0.044(2) 0.003(2) 0.0085(18) 0.001(2)
C65 0.032(2) 0.063(3) 0.055(2) -0.0128(18) 0.0065(17) -0.0031(19)
O10 0.090(4) 0.090(5) 0.058(4) 0.024(3) -0.016(3) 0.001(3)
O14 0.108(5) 0.137(7) 0.070(4) 0.041(4) 0.028(3) 0.037(4)
C51 0.048(10) 0.075(11) 0.055(11) 0.009(7) -0.003(6) 0.000(7)
C66 0.059(9) 0.094(9) 0.081(11) 0.015(7) 0.010(7) 0.004(8)
O10' 0.113(5) 0.105(6) 0.062(5) -0.001(4) -0.014(4) 0.015(4)
O14' 0.099(6) 0.147(8) 0.066(6) -0.032(5) 0.020(4) -0.030(5)
C51' 0.057(13) 0.081(13) 0.055(12) -0.008(8) -0.018(7) -0.002(8)
C66' 0.041(9) 0.072(10) 0.058(11) -0.006(7) 0.010(7) -0.001(8)
C67 0.043(2) 0.038(2) 0.065(2) 0.0054(17) -0.0060(18) -0.0032(17)
C68 0.043(2) 0.037(2) 0.045(2) 0.0015(15) -0.0041(18) -0.0007(17)
C69 0.043(2) 0.0315(19) 0.036(2) -0.0019(14) -0.0050(17) 0.0027(16)
C70 0.049(2) 0.031(2) 0.045(2) -0.0035(15) 0.0028(18) 0.0069(16)
C71 0.072(3) 0.046(2) 0.050(2) 0.0016(17) 0.011(2) 0.011(2)
C72 0.086(3) 0.067(3) 0.039(2) -0.0041(18) -0.010(2) 0.013(2)
C73 0.065(3) 0.052(2) 0.052(2) -0.0023(17) -0.019(2) 0.009(2)
C74 0.046(2) 0.045(2) 0.044(2) -0.0032(18) 0.0012(17) -0.0042(19)
C75 0.048(2) 0.046(2) 0.035(2) -0.0043(17) -0.0005(16) -0.0045(18)
C76 0.126(4) 0.059(3) 0.056(3) -0.010(2) 0.011(2) -0.010(2)
C77 0.157(5) 0.092(4) 0.056(3) -0.025(2) 0.016(3) -0.015(3)
C78 0.165(5) 0.110(4) 0.042(3) 0.000(3) 0.002(3) -0.016(4)
C79 0.138(4) 0.082(3) 0.058(3) 0.020(2) 0.005(3) 0.006(3)
C80 0.078(3) 0.067(3) 0.044(2) 0.0044(19) 0.003(2) 0.009(2)
C81 0.038(2) 0.046(2) 0.045(2) 0.0040(18) -0.0033(17) -0.0015(19)
C82 0.047(2) 0.055(2) 0.042(2) 0.0008(19) -0.0002(17) 0.0037(19)
C83 0.059(3) 0.079(3) 0.045(2) -0.002(2) 0.0046(19) 0.001(2)
C84 0.084(3) 0.120(4) 0.057(3) -0.016(3) 0.004(2) 0.009(3)
C85 0.114(4) 0.161(6) 0.043(3) -0.002(3) -0.001(3) 0.044(4)
C86 0.195(6) 0.140(5) 0.060(3) 0.038(3) 0.014(3) 0.060(4)
C87 0.135(4) 0.082(3) 0.055(3) 0.021(2) -0.001(3) 0.021(3)
C88 0.041(2) 0.042(2) 0.059(2) 0.0013(17) 0.0071(18) 0.0045(17)

loop_
_atom_type_symbol
_atom_type_description
_atom_type_scat_dispersion_real
_atom_type_scat_dispersion_imag
_atom_type_scat_source
C C 0.0033 0.0016 'International Tables Vol C Tables 4.2.6.8 and 6.1.1.4'
H H 0.0000 0.0000 'International Tables Vol C Tables 4.2.6.8 and 6.1.1.4'
O O 0.0106 0.0060 'International Tables Vol C Tables 4.2.6.8 and 6.1.1.4'

loop_
_geom_angle_atom_site_label_1
_geom_angle_atom_site_label_2
_geom_angle_atom_site_label_3
_geom_angle
C38 O1 C2 117.6(2)
C9 O3 H3 109.5
C31 O5 C21 117.7(2)
C24 O7 H7 109.5
C50 O9 H9 109.5
C74 O11 C54 115.5(2)
C61 O13 H13A 109.5
C81 O15 C69 116.6(2)
C6 C1 C2 117.2(3)
C6 C1 C7 120.6(3)
C2 C1 C7 122.3(3)
C3 C2 C1 123.1(3)
C3 C2 O1 119.8(3)
C1 C2 O1 117.0(3)
C2 C3 C4 117.0(3)
C2 C3 C30 122.0(3)
C4 C3 C30 121.0(3)
C5 C4 C3 121.8(3)
C5 C4 H4 119.1
C3 C4 H4 119.1
C4 C5 C6 119.6(3)
C4 C5 H5 120.2
C6 C5 H5 120.2
C5 C6 C1 121.3(3)
C5 C6 H6 119.4
C1 C6 H6 119.4
C8 C7 C1 114.5(2)
C8 C7 H7A 108.6
C1 C7 H7A 108.6
C8 C7 H7B 108.6
C1 C7 H7B 108.6
H7A C7 H7B 107.6
C13 C8 C9 117.0(3)
C13 C8 C7 120.8(3)
C9 C8 C7 122.2(3)
O3 C9 C10 116.4(3)
O3 C9 C8 121.0(3)
C10 C9 C8 122.7(3)
C11 C10 C9 117.8(3)
C11 C10 C15 122.0(3)
C9 C10 C15 120.1(3)
C12 C11 C10 122.3(3)
C12 C11 H11 118.8
C10 C11 H11 118.8
C11 C12 C13 117.9(3)
C11 C12 C14 120.7(3)
C13 C12 C14 121.5(3)
C8 C13 C12 122.2(3)
C8 C13 H13 118.9
C12 C13 H13 118.9
O4 C14 C12 124.5(4)
O4 C14 H14 117.7
C12 C14 H14 117.7
C10 C15 C16 114.7(2)
C10 C15 H15A 108.6
C16 C15 H15A 108.6
C10 C15 H15B 108.6
C16 C15 H15B 108.6
H15A C15 H15B 107.6
C17 C16 C21 117.1(3)
C17 C16 C15 119.9(3)
C21 C16 C15 123.0(3)
C18 C17 C16 120.6(3)
C18 C17 H17 119.7
C16 C17 H17 119.7
C19 C18 C17 120.5(3)
C19 C18 H18 119.7
C17 C18 H18 119.7
C18 C19 C20 120.9(3)
C18 C19 H19 119.5
C20 C19 H19 119.5
C19 C20 C21 117.2(3)
C19 C20 C22 120.7(3)
C21 C20 C22 122.1(3)
C20 C21 C16 123.6(3)
C20 C21 O5 117.6(3)
C16 C21 O5 118.6(3)
C23 C22 C20 115.2(2)
C23 C22 H22A 108.5
C20 C22 H22A 108.5
C23 C22 H22B 108.5
C20 C22 H22B 108.5
H22A C22 H22B 107.5
C28 C23 C24 116.8(3)
C28 C23 C22 121.6(3)
C24 C23 C22 121.6(3)
C25 C24 O7 117.1(3)
C25 C24 C23 123.0(3)
O7 C24 C23 119.9(3)
C24 C25 C26 117.9(3)
C24 C25 C30 120.5(3)
C26 C25 C30 121.6(3)
C27 C26 C25 121.5(3)
C27 C26 H26 119.2
C25 C26 H26 119.2
C26 C27 C28 118.5(3)
C26 C27 C29 120.6(3)
C28 C27 C29 120.9(3)
C23 C28 C27 122.3(3)
C23 C28 H28 118.9
C27 C28 H28 118.9
O8 C29 C27 124.8(4)
O8 C29 H29 117.6
C27 C29 H29 117.6
C25 C30 C3 113.9(2)
C25 C30 H30A 108.8
C3 C30 H30A 108.8
C25 C30 H30B 108.8
C3 C30 H30B 108.8
H30A C30 H30B 107.7
O6 C31 O5 122.1(3)
O6 C31 C32 125.3(3)
O5 C31 C32 112.5(3)
C33 C32 C37 120.2(3)
C33 C32 C31 122.1(3)
C37 C32 C31 117.6(3)
C32 C33 C34 120.1(4)
C32 C33 H33 120.0
C34 C33 H33 120.0
C35 C34 C33 120.2(4)
C35 C34 H34 119.9
C33 C34 H34 119.9
C36 C35 C34 120.0(4)
C36 C35 H35 120.0
C34 C35 H35 120.0
C35 C36 C37 120.6(4)
C35 C36 H36 119.7
C37 C36 H36 119.7
C36 C37 C32 118.8(4)
C36 C37 H37 120.6
C32 C37 H37 120.6
O2 C38 O1 121.7(3)
O2 C38 C39 124.7(3)
O1 C38 C39 113.5(3)
C40 C39 C44 119.9(3)
C40 C39 C38 121.8(3)
C44 C39 C38 118.3(3)
C39 C40 C41 120.0(3)
C39 C40 H40 120.0
C41 C40 H40 120.0
C42 C41 C40 119.7(4)
C42 C41 H41 120.2
C40 C41 H41 120.2
C43 C42 C41 120.7(4)
C43 C42 H42 119.7
C41 C42 H42 119.7
C42 C43 C44 120.3(4)
C42 C43 H43 119.8
C44 C43 H43 119.8
C39 C44 C43 119.3(4)
C39 C44 H44 120.3
C43 C44 H44 120.3
C46 C45 C50 117.4(3)
C46 C45 C52 120.9(3)
C50 C45 C52 121.6(3)
C45 C46 C47 122.1(3)
C45 C46 H46 118.9
C47 C46 H46 118.9
C48 C47 C46 118.5(3)
C48 C47 C51 123.8(6)
C46 C47 C51 117.7(6)
C48 C47 C51' 116.8(7)
C46 C47 C51' 124.6(7)
C49 C48 C47 121.8(3)
C49 C48 H48 119.1
C47 C48 H48 119.1
C48 C49 C50 117.6(3)
C48 C49 C88 121.1(3)
C50 C49 C88 121.3(3)
O9 C50 C45 122.4(3)
O9 C50 C49 115.2(3)
C45 C50 C49 122.3(3)
C53 C52 C45 113.4(2)
C53 C52 H52A 108.9
C45 C52 H52A 108.9
C53 C52 H52B 108.9
C45 C52 H52B 108.9
H52A C52 H52B 107.7
C54 C53 C58 117.5(3)
C54 C53 C52 121.2(3)
C58 C53 C52 121.3(3)
C55 C54 C53 123.3(3)
C55 C54 O11 119.0(3)
C53 C54 O11 117.7(3)
C54 C55 C56 117.3(3)
C54 C55 C59 121.6(3)
C56 C55 C59 121.1(3)
C57 C56 C55 121.2(3)
C57 C56 H56 119.4
C55 C56 H56 119.4
C58 C57 C56 119.7(3)
C58 C57 H57 120.1
C56 C57 H57 120.1
C57 C58 C53 120.8(3)
C57 C58 H58 119.6
C53 C58 H58 119.6
C55 C59 C60 114.0(2)
C55 C59 H59A 108.8
C60 C59 H59A 108.8
C55 C59 H59B 108.8
C60 C59 H59B 108.8
H59A C59 H59B 107.7
C65 C60 C61 116.8(3)
C65 C60 C59 121.4(3)
C61 C60 C59 121.8(3)
O13 C61 C62 121.7(3)
O13 C61 C60 114.9(3)
C62 C61 C60 123.4(3)
C63 C62 C61 116.8(3)
C63 C62 C67 120.5(3)
C61 C62 C67 122.6(3)
C62 C63 C64 121.6(3)
C62 C63 H63 119.2
C64 C63 H63 119.2
C63 C64 C65 119.6(3)
C63 C64 C66 126.5(7)
C65 C64 C66 113.9(6)
C63 C64 C66' 114.6(7)
C65 C64 C66' 125.7(7)
C60 C65 C64 121.5(3)
C60 C65 H65 119.3
C64 C65 H65 119.3
O10 C51 C47 121.6(11)
O10 C51 H51 119.2
C47 C51 H51 119.2
O14 C66 C64 116.3(11)
O14 C66 H66 121.8
C64 C66 H66 121.8
O10' C51' C47 117.6(11)
O10' C51' H51' 121.2
C47 C51' H51' 121.2
O14' C66' C64 122.5(13)
O14' C66' H66' 118.8
C64 C66' H66' 118.8
C68 C67 C62 114.6(2)
C68 C67 H67A 108.6
C62 C67 H67A 108.6
C68 C67 H67B 108.6
C62 C67 H67B 108.6
H67A C67 H67B 107.6
C69 C68 C73 117.3(3)
C69 C68 C67 122.0(3)
C73 C68 C67 120.6(3)
C70 C69 C68 123.0(3)
C70 C69 O15 120.0(3)
C68 C69 O15 117.0(3)
C69 C70 C71 117.0(3)
C69 C70 C88 122.4(3)
C71 C70 C88 120.7(3)
C72 C71 C70 122.0(3)
C72 C71 H71 119.0
C70 C71 H71 119.0
C73 C72 C71 118.8(3)
C73 C72 H72 120.6
C71 C72 H72 120.6
C72 C73 C68 121.8(3)
C72 C73 H73 119.1
C68 C73 H73 119.1
O12 C74 O11 122.4(3)
O12 C74 C75 125.0(3)
O11 C74 C75 112.6(3)
C80 C75 C76 119.9(3)
C80 C75 C74 123.2(3)
C76 C75 C74 116.8(3)
C75 C76 C77 120.1(3)
C75 C76 H76 119.9
C77 C76 H76 119.9
C78 C77 C76 120.0(4)
C78 C77 H77 120.0
C76 C77 H77 120.0
C77 C78 C79 120.5(4)
C77 C78 H78 119.8
C79 C78 H78 119.8
C78 C79 C80 120.0(4)
C78 C79 H79 120.0
C80 C79 H79 120.0
C75 C80 C79 119.3(3)
C75 C80 H80 120.3
C79 C80 H80 120.3
O16 C81 O15 122.0(3)
O16 C81 C82 124.2(3)
O15 C81 C82 113.8(3)
C87 C82 C83 120.2(3)
C87 C82 C81 117.6(3)
C83 C82 C81 122.3(3)
C82 C83 C84 119.3(3)
C82 C83 H83 120.4
C84 C83 H83 120.4
C85 C84 C83 120.0(4)
C85 C84 H84 120.0
C83 C84 H84 120.0
C86 C85 C84 120.7(5)
C86 C85 H85 119.7
C84 C85 H85 119.7
C85 C86 C87 120.0(4)
C85 C86 H86 120.0
C87 C86 H86 120.0
C86 C87 C82 119.9(4)
C86 C87 H87 120.1
C82 C87 H87 120.1
C70 C88 C49 113.9(2)
C70 C88 H88A 108.8
C49 C88 H88A 108.8
C70 C88 H88B 108.8
C49 C88 H88B 108.8
H88A C88 H88B 107.7

loop_
_geom_bond_atom_site_label_1
_geom_bond_atom_site_label_2
_geom_bond_distance
O1 C38 1.350(3)
O1 C2 1.409(3)
O2 C38 1.204(3)
O3 C9 1.375(3)
O3 H3 0.8200
O4 C14 1.212(4)
O5 C31 1.352(3)
O5 C21 1.412(3)
O6 C31 1.200(3)
O7 C24 1.385(3)
O7 H7 0.8200
O8 C29 1.207(4)
O9 C50 1.366(3)
O9 H9 0.8200
O11 C74 1.367(3)
O11 C54 1.421(3)
O12 C74 1.204(3)
O13 C61 1.363(3)
O13 H13A 0.8200
O15 C81 1.359(3)
O15 C69 1.414(3)
O16 C81 1.211(3)
C1 C6 1.391(3)
C1 C2 1.394(3)
C1 C7 1.535(3)
C2 C3 1.391(4)
C3 C4 1.392(4)
C3 C30 1.542(3)
C4 C5 1.371(4)
C4 H4 0.9300
C5 C6 1.385(4)
C5 H5 0.9300
C6 H6 0.9300
C7 C8 1.507(4)
C7 H7A 0.9700
C7 H7B 0.9700
C8 C13 1.384(3)
C8 C9 1.386(4)
C9 C10 1.376(4)
C10 C11 1.373(4)
C10 C15 1.506(4)
C11 C12 1.377(4)
C11 H11 0.9300
C12 C13 1.384(4)
C12 C14 1.465(4)
C13 H13 0.9300
C14 H14 0.9300
C15 C16 1.526(4)
C15 H15A 0.9700
C15 H15B 0.9700
C16 C17 1.389(4)
C16 C21 1.396(4)
C17 C18 1.387(4)
C17 H17 0.9300
C18 C19 1.383(4)
C18 H18 0.9300
C19 C20 1.385(4)
C19 H19 0.9300
C20 C21 1.389(4)
C20 C22 1.520(4)
C22 C23 1.518(4)
C22 H22A 0.9700
C22 H22B 0.9700
C23 C28 1.375(4)
C23 C24 1.382(4)
C24 C25 1.372(4)
C25 C26 1.378(4)
C25 C30 1.501(4)
C26 C27 1.370(4)
C26 H26 0.9300
C27 C28 1.382(4)
C27 C29 1.465(4)
C28 H28 0.9300
C29 H29 0.9300
C30 H30A 0.9700
C30 H30B 0.9700
C31 C32 1.484(4)
C32 C33 1.363(4)
C32 C37 1.383(4)
C33 C34 1.377(4)
C33 H33 0.9300
C34 C35 1.366(5)
C34 H34 0.9300
C35 C36 1.360(5)
C35 H35 0.9300
C36 C37 1.389(4)
C36 H36 0.9300
C37 H37 0.9300
C38 C39 1.468(4)
C39 C40 1.369(4)
C39 C44 1.378(4)
C40 C41 1.379(4)
C40 H40 0.9300
C41 C42 1.364(5)
C41 H41 0.9300
C42 C43 1.351(5)
C42 H42 0.9300
C43 C44 1.384(4)
C43 H43 0.9300
C44 H44 0.9300
C45 C46 1.374(4)
C45 C50 1.397(4)
C45 C52 1.530(3)
C46 C47 1.397(4)
C46 H46 0.9300
C47 C48 1.400(4)
C47 C51 1.477(8)
C47 C51' 1.475(8)
C48 C49 1.365(4)
C48 H48 0.9300
C49 C50 1.413(4)
C49 C88 1.525(4)
C52 C53 1.503(4)
C52 H52A 0.9700
C52 H52B 0.9700
C53 C54 1.378(4)
C53 C58 1.394(4)
C54 C55 1.366(4)
C55 C56 1.392(4)
C55 C59 1.498(4)
C56 C57 1.374(4)
C56 H56 0.9300
C57 C58 1.369(4)
C57 H57 0.9300
C58 H58 0.9300
C59 C60 1.522(3)
C59 H59A 0.9700
C59 H59B 0.9700
C60 C65 1.378(4)
C60 C61 1.404(3)
C61 C62 1.400(4)
C62 C63 1.375(4)
C62 C67 1.531(3)
C63 C64 1.390(4)
C63 H63 0.9300
C64 C65 1.390(4)
C64 C66 1.478(8)
C64 C66' 1.484(9)
C65 H65 0.9300
O10 C51 1.257(9)
O14 C66 1.255(9)
C51 H51 0.9300
C66 H66 0.9300
O10' C51' 1.254(9)
O14' C66' 1.263(9)
C51' H51' 0.9300
C66' H66' 0.9300
C67 C68 1.497(4)
C67 H67A 0.9700
C67 H67B 0.9700
C68 C69 1.377(4)
C68 C73 1.386(4)
C69 C70 1.376(4)
C70 C71 1.384(4)
C70 C88 1.508(4)
C71 C72 1.373(4)
C71 H71 0.9300
C72 C73 1.364(4)
C72 H72 0.9300
C73 H73 0.9300
C74 C75 1.475(4)
C75 C80 1.383(4)
C75 C76 1.377(4)
C76 C77 1.380(4)
C76 H76 0.9300
C77 C78 1.363(5)
C77 H77 0.9300
C78 C79 1.375(4)
C78 H78 0.9300
C79 C80 1.389(4)
C79 H79 0.9300
C80 H80 0.9300
C81 C82 1.477(4)
C82 C87 1.376(4)
C82 C83 1.383(4)
C83 C84 1.388(4)
C83 H83 0.9300
C84 C85 1.365(5)
C84 H84 0.9300
C85 C86 1.367(5)
C85 H85 0.9300
C86 C87 1.378(5)
C86 H86 0.9300
C87 H87 0.9300
C88 H88A 0.9700
C88 H88B 0.9700

loop_
_geom_hbond_atom_site_label_D
_geom_hbond_atom_site_label_H
_geom_hbond_atom_site_label_A
_geom_hbond_distance_DH
_geom_hbond_distance_HA
_geom_hbond_distance_DA
_geom_hbond_angle_DHA
_geom_hbond_site_symmetry_A
_geom_hbond_publ_flag
O9 H9 O6 0.82 2.48 3.070(3) 130.3 4_457 yes
O13 H13A O2 0.82 2.35 2.930(3) 128.7 4_557 yes
C5 H5 O10^a 0.93 2.58 3.474(6) 161.6 . yes
C6 H6 O16 0.93 2.40 3.282(4) 157.9 5_567 yes
C7 H7B O16 0.97 2.60 3.506(4) 156.2 5_567 yes
C18 H18 O14^a 0.93 2.40 3.261(8) 154.9 . yes
C42 H42 O9 0.93 2.52 3.408(4) 160.5 7_565 yes
C58 H58 O6 0.93 2.54 3.370(4) 148.3 4_457 yes
C67 H67A O2 0.97 2.58 3.424(4) 145.2 4_557 yes
C73 H73 O2 0.93 2.56 3.352(4) 142.8 4_557 yes

loop_
_geom_torsion_atom_site_label_1
_geom_torsion_atom_site_label_2
_geom_torsion_atom_site_label_3
_geom_torsion_atom_site_label_4
_geom_torsion
C6 C1 C2 C3 -2.0(4)
C7 C1 C2 C3 177.3(3)
C6 C1 C2 O1 -179.1(2)
C7 C1 C2 O1 0.1(4)
C38 O1 C2 C3 78.2(3)
C38 O1 C2 C1 -104.6(3)
C1 C2 C3 C4 1.5(4)
O1 C2 C3 C4 178.5(3)
C1 C2 C3 C30 -176.7(3)
O1 C2 C3 C30 0.3(4)
C2 C3 C4 C5 -0.8(4)
C30 C3 C4 C5 177.5(3)
C3 C4 C5 C6 0.6(5)
C4 C5 C6 C1 -1.2(5)
C2 C1 C6 C5 1.8(4)
C7 C1 C6 C5 -177.5(3)
C6 C1 C7 C8 113.8(3)
C2 C1 C7 C8 -65.5(4)
C1 C7 C8 C13 128.6(3)
C1 C7 C8 C9 -53.0(4)
C13 C8 C9 O3 175.3(2)
C7 C8 C9 O3 -3.1(4)
C13 C8 C9 C10 -3.5(4)
C7 C8 C9 C10 178.1(3)
O3 C9 C10 C11 -175.2(2)
C8 C9 C10 C11 3.6(4)
O3 C9 C10 C15 5.2(4)
C8 C9 C10 C15 -176.0(3)
C9 C10 C11 C12 -1.3(4)
C15 C10 C11 C12 178.2(3)
C10 C11 C12 C13 -0.8(5)
C10 C11 C12 C14 -180.0(3)
C9 C8 C13 C12 1.2(4)
C7 C8 C13 C12 179.6(3)
C11 C12 C13 C8 0.9(4)
C14 C12 C13 C8 -180.0(3)
C11 C12 C14 O4 -177.0(4)
C13 C12 C14 O4 3.9(6)
C11 C10 C15 C16 -123.7(3)
C9 C10 C15 C16 55.8(4)
C10 C15 C16 C17 -120.2(3)
C10 C15 C16 C21 57.9(4)
C21 C16 C17 C18 -1.6(4)
C15 C16 C17 C18 176.6(3)
C16 C17 C18 C19 0.3(5)
C17 C18 C19 C20 0.7(5)
C18 C19 C20 C21 -0.2(5)
C18 C19 C20 C22 -179.0(3)
C19 C20 C21 C16 -1.2(5)
C22 C20 C21 C16 177.5(3)
C19 C20 C21 O5 -177.3(2)
C22 C20 C21 O5 1.4(4)
C17 C16 C21 C20 2.2(4)
C15 C16 C21 C20 -176.0(3)
C17 C16 C21 O5 178.2(3)
C15 C16 C21 O5 0.1(4)
C31 O5 C21 C20 -106.4(3)
C31 O5 C21 C16 77.3(4)
C19 C20 C22 C23 114.3(3)
C21 C20 C22 C23 -64.5(4)
C20 C22 C23 C28 124.8(3)
C20 C22 C23 C24 -54.7(4)
C28 C23 C24 C25 -2.6(4)
C22 C23 C24 C25 177.0(3)
C28 C23 C24 O7 175.8(3)
C22 C23 C24 O7 -4.7(4)
O7 C24 C25 C26 -175.1(2)
C23 C24 C25 C26 3.3(4)
O7 C24 C25 C30 6.4(4)
C23 C24 C25 C30 -175.2(3)
C24 C25 C26 C27 -1.2(4)
C30 C25 C26 C27 177.3(3)
C25 C26 C27 C28 -1.4(5)
C25 C26 C27 C29 179.9(3)
C24 C23 C28 C27 -0.2(4)
C22 C23 C28 C27 -179.8(3)
C26 C27 C28 C23 2.1(5)
C29 C27 C28 C23 -179.2(3)
C26 C27 C29 O8 -178.0(4)
C28 C27 C29 O8 3.4(6)
C24 C25 C30 C3 56.5(4)
C26 C25 C30 C3 -121.9(3)
C2 C3 C30 C25 59.3(4)
C4 C3 C30 C25 -118.9(3)
C21 O5 C31 O6 3.4(5)
C21 O5 C31 C32 -175.7(2)
O6 C31 C32 C33 166.5(3)
O5 C31 C32 C33 -14.5(4)
O6 C31 C32 C37 -14.0(5)
O5 C31 C32 C37 165.0(3)
C37 C32 C33 C34 2.9(5)
C31 C32 C33 C34 -177.6(3)
C32 C33 C34 C35 -4.2(6)
C33 C34 C35 C36 2.4(6)
C34 C35 C36 C37 0.7(6)
C35 C36 C37 C32 -2.0(6)
C33 C32 C37 C36 0.2(5)
C31 C32 C37 C36 -179.3(3)
C2 O1 C38 O2 2.1(4)
C2 O1 C38 C39 -179.0(2)
O2 C38 C39 C40 164.6(3)
O1 C38 C39 C40 -14.2(4)
O2 C38 C39 C44 -13.4(5)
O1 C38 C39 C44 167.8(3)
C44 C39 C40 C41 2.0(5)
C38 C39 C40 C41 -176.0(3)
C39 C40 C41 C42 -3.0(6)
C40 C41 C42 C43 1.5(7)
C41 C42 C43 C44 0.9(7)
C40 C39 C44 C43 0.4(5)
C38 C39 C44 C43 178.5(3)
C42 C43 C44 C39 -1.9(6)
C50 C45 C46 C47 -0.7(4)
C52 C45 C46 C47 -179.3(3)
C45 C46 C47 C48 2.8(5)
C45 C46 C47 C51 -177.2(19)
C45 C46 C47 C51' 178(2)
C46 C47 C48 C49 -1.0(5)
C51 C47 C48 C49 179(2)
C51' C47 C48 C49 -177(2)
C47 C48 C49 C50 -2.7(5)
C47 C48 C49 C88 175.3(3)
C46 C45 C50 O9 176.3(3)
C52 C45 C50 O9 -5.1(4)
C46 C45 C50 C49 -3.3(4)
C52 C45 C50 C49 175.2(3)
C48 C49 C50 O9 -174.7(3)
C88 C49 C50 O9 7.3(4)
C48 C49 C50 C45 5.0(4)
C88 C49 C50 C45 -173.0(3)
C46 C45 C52 C53 116.9(3)
C50 C45 C52 C53 -61.7(4)
C45 C52 C53 C54 -62.9(3)
C45 C52 C53 C58 116.0(3)
C58 C53 C54 C55 -3.8(4)
C52 C53 C54 C55 175.2(3)
C58 C53 C54 O11 178.1(2)
C52 C53 C54 O11 -2.9(4)
C74 O11 C54 C55 83.5(3)
C74 O11 C54 C53 -98.3(3)
C53 C54 C55 C56 4.4(4)
O11 C54 C55 C56 -177.6(2)
C53 C54 C55 C59 -174.6(3)
O11 C54 C55 C59 3.5(4)
C54 C55 C56 C57 -1.8(4)
C59 C55 C56 C57 177.2(3)
C55 C56 C57 C58 -1.3(5)
C56 C57 C58 C53 1.9(5)
C54 C53 C58 C57 0.5(4)
C52 C53 C58 C57 -178.4(3)
C54 C55 C59 C60 59.9(4)
C56 C55 C59 C60 -119.0(3)
C55 C59 C60 C65 -117.5(3)
C55 C59 C60 C61 61.9(4)
C65 C60 C61 O13 -174.7(3)
C59 C60 C61 O13 5.9(4)
C65 C60 C61 C62 5.2(5)
C59 C60 C61 C62 -174.2(3)
O13 C61 C62 C63 174.2(3)
C60 C61 C62 C63 -5.7(5)
O13 C61 C62 C67 -6.2(4)
C60 C61 C62 C67 174.0(3)
C61 C62 C63 C64 2.2(5)
C67 C62 C63 C64 -177.4(3)
C62 C63 C64 C65 1.4(5)
C62 C63 C64 C66 179.6(17)
C62 C63 C64 C66' -179.3(17)
C61 C60 C65 C64 -1.3(4)
C59 C60 C65 C64 178.2(3)
C63 C64 C65 C60 -1.9(5)
C66 C64 C65 C60 179.7(15)
C66' C64 C65 C60 178.9(19)
C48 C47 C51 O10 0(4)
C46 C47 C51 O10 180(2)
C63 C64 C66 O14 1(3)
C65 C64 C66 O14 179.7(17)
C48 C47 C51' O10' 179(2)
C46 C47 C51' O10' 3(4)
C63 C64 C66' O14' -180(2)
C65 C64 C66' O14' -1(4)
C63 C62 C67 C68 119.3(3)
C61 C62 C67 C68 -60.3(4)
C62 C67 C68 C69 -59.4(4)
C62 C67 C68 C73 119.6(3)
C73 C68 C69 C70 -2.9(4)
C67 C68 C69 C70 176.1(3)
C73 C68 C69 O15 178.4(2)
C67 C68 C69 O15 -2.6(4)
C81 O15 C69 C70 77.5(3)
C81 O15 C69 C68 -103.8(3)
C68 C69 C70 C71 3.3(4)
O15 C69 C70 C71 -178.1(2)
C68 C69 C70 C88 -176.4(3)
O15 C69 C70 C88 2.2(4)
C69 C70 C71 C72 -0.2(5)
C88 C70 C71 C72 179.5(3)
C70 C71 C72 C73 -3.1(5)
C71 C72 C73 C68 3.6(5)
C69 C68 C73 C72 -0.6(5)
C67 C68 C73 C72 -179.6(3)
C54 O11 C74 O12 3.8(4)
C54 O11 C74 C75 -174.7(3)
O12 C74 C75 C80 171.8(3)
O11 C74 C75 C80 -9.8(4)
O12 C74 C75 C76 -8.8(5)
O11 C74 C75 C76 169.7(3)
C80 C75 C76 C77 1.4(6)
C74 C75 C76 C77 -178.1(3)
C75 C76 C77 C78 -2.4(7)
C76 C77 C78 C79 1.6(7)
C77 C78 C79 C80 0.3(7)
C76 C75 C80 C79 0.5(5)
C74 C75 C80 C79 180.0(3)
C78 C79 C80 C75 -1.4(6)
C69 O15 C81 O16 -2.7(4)
C69 O15 C81 C82 178.3(3)
O16 C81 C82 C87 3.4(5)
O15 C81 C82 C87 -177.6(3)
O16 C81 C82 C83 -175.9(3)
O15 C81 C82 C83 3.1(4)
C87 C82 C83 C84 -0.2(5)
C81 C82 C83 C84 179.1(3)
C82 C83 C84 C85 -0.6(6)
C83 C84 C85 C86 0.9(7)
C84 C85 C86 C87 -0.4(8)
C85 C86 C87 C82 -0.5(7)
C83 C82 C87 C86 0.7(6)
C81 C82 C87 C86 -178.6(4)
C69 C70 C88 C49 55.8(4)
C71 C70 C88 C49 -124.0(3)
C48 C49 C88 C70 -113.8(3)
C50 C49 C88 C70 64.1(4)
